data_7039141
loop_
_publ_author_name
'K\"uhling, Marcel'
'McDonald, Robert'
'Liebing, Phil'
'Hilfert, Liane'
'Ferguson, Michael J.'
'Takats, Josef'
'Edelmann, Frank T.'

_publ_section_title
;
 Stabilization of molecular lanthanide polysulfides by bulky scorpionate
 ligands.
;
_journal_issue 25
_journal_name_full 'Dalton transactions (Cambridge, England : 2003)'
_journal_page_first 10118
_journal_page_last 10121
_journal_paper_doi 10.1039/c6dt01439a
_journal_volume 45
_journal_year 2016
_chemical_formula_moiety 'C36 H62 B N8 S5 Sm, C4 H8 O'
_chemical_formula_sum 'C40 H70 B N8 O S5 Sm'
_chemical_formula_weight 1000.50
_space_group_crystal_system triclinic
_space_group_IT_number 2
_space_group_name_Hall '-P 1'
_space_group_name_H-M_alt 'P -1'
_symmetry_space_group_name_Hall '-P 1'
_symmetry_space_group_name_H-M 'P -1'
_atom_sites_solution_hydrogens geom
_audit_creation_method SHELXL-2014/7
_audit_update_record
;
2016-04-07 deposited with the CCDC.
2016-04-28 downloaded from the CCDC.
;
_cell_angle_alpha 91.7130(4)
_cell_angle_beta 101.7977(4)
_cell_angle_gamma 116.9095(3)
_cell_formula_units_Z 2
_cell_length_a 11.8065(4)
_cell_length_b 12.8567(4)
_cell_length_c 18.9856(6)
_cell_measurement_reflns_used 9584
_cell_measurement_temperature 173(2)
_cell_measurement_theta_max 27.10
_cell_measurement_theta_min 2.21
_cell_volume 2490.68(14)
_computing_cell_refinement 'Bruker SAINT'
_computing_data_collection 'Bruker APEX2'
_computing_data_reduction 'Bruker SAINT'
_computing_molecular_graphics 'Bruker SHELXTL'
_computing_publication_material 'Bruker SHELXTL'
_computing_structure_refinement 'SHELXL-2014/7 (Sheldrick, 2014)'
_computing_structure_solution 'SHELXT-2014 (Sheldrick 2014)'
_diffrn_ambient_temperature 173(2)
_diffrn_measured_fraction_theta_full 0.999
_diffrn_measured_fraction_theta_max 0.996
_diffrn_measurement_device_type 'Bruker APEX-II CCD'
_diffrn_measurement_method '\w scans'
_diffrn_radiation_type MoK\a
_diffrn_radiation_wavelength 0.71073
_diffrn_reflns_av_R_equivalents 0.0171
_diffrn_reflns_av_unetI/netI 0.0249
_diffrn_reflns_Laue_measured_fraction_full 0.999
_diffrn_reflns_Laue_measured_fraction_max 0.996
_diffrn_reflns_limit_h_max 15
_diffrn_reflns_limit_h_min -15
_diffrn_reflns_limit_k_max 16
_diffrn_reflns_limit_k_min -16
_diffrn_reflns_limit_l_max 24
_diffrn_reflns_limit_l_min -24
_diffrn_reflns_number 21641
_diffrn_reflns_point_group_measured_fraction_full 0.999
_diffrn_reflns_point_group_measured_fraction_max 0.996
_diffrn_reflns_theta_full 25.242
_diffrn_reflns_theta_max 27.106
_diffrn_reflns_theta_min 1.794
_exptl_absorpt_coefficient_mu 1.426
_exptl_absorpt_correction_T_max 0.8740
_exptl_absorpt_correction_T_min 0.7483
_exptl_absorpt_correction_type numerical
_exptl_absorpt_process_details 'SADABS 2014/5'
_exptl_crystal_colour yellow
_exptl_crystal_density_diffrn 1.334
_exptl_crystal_description block
_exptl_crystal_F_000 1042
_exptl_crystal_recrystallization_method 'Re-crystallisation from solvent'
_exptl_crystal_size_max 0.308
_exptl_crystal_size_mid 0.185
_exptl_crystal_size_min 0.124
_refine_diff_density_max 1.219
_refine_diff_density_min -0.857
_refine_diff_density_rms 0.070
_refine_ls_extinction_method none
_refine_ls_goodness_of_fit_ref 1.042
_refine_ls_hydrogen_treatment constr
_refine_ls_matrix_type full
_refine_ls_number_parameters 505
_refine_ls_number_reflns 10973
_refine_ls_number_restraints 0
_refine_ls_restrained_S_all 1.042
_refine_ls_R_factor_all 0.0290
_refine_ls_R_factor_gt 0.0260
_refine_ls_shift/su_max 0.001
_refine_ls_shift/su_mean 0.000
_refine_ls_structure_factor_coef Fsqd
_refine_ls_weighting_details 'w=1/[\s^2^(Fo^2^)+(0.0346P)^2^+1.4156P] where P=(Fo^2^+2Fc^2^)/3'
_refine_ls_weighting_scheme calc
_refine_ls_wR_factor_gt 0.0641
_refine_ls_wR_factor_ref 0.0661
_reflns_Friedel_coverage 0.000
_reflns_number_gt 10149
_reflns_number_total 10973
_reflns_threshold_expression 'I > 2\s(I)'
_cod_data_source_file c6dt01439a2.cif
_cod_data_source_block tak1506
_cod_depositor_comments 'Adding full bibliography for 7039139--7039141.cif.'
_cod_database_code 7039141
_shelx_shelxl_version_number 2014/7
_shelx_space_group_comment
; 
The symmetry employed for this shelxl refinement is uniquely defined 
by the following loop, which should always be used as a source of 
symmetry information in preference to the above space-group names. 
They are only intended as comments. 
;
_shelx_estimated_absorpt_t_min 0.668
_shelx_estimated_absorpt_t_max 0.843
_solvent_exptl_crystal_recrystallization_method THF

loop_
_space_group_symop_operation_xyz
'x, y, z'
'-x, -y, -z'

loop_
_atom_site_label
_atom_site_type_symbol
_atom_site_fract_x
_atom_site_fract_y
_atom_site_fract_z
_atom_site_U_iso_or_equiv
_atom_site_adp_type
_atom_site_occupancy
_atom_site_site_symmetry_order
_atom_site_calc_flag
_atom_site_refinement_flags_posn
_atom_site_refinement_flags_adp
Sm Sm 0.25284(2) 0.14496(2) 0.22699(2) 0.02028(4) Uani 1 1 d . .
S1 S 0.30869(6) 0.14263(6) 0.09315(3) 0.03191(13) Uani 1 1 d . .
S2 S 0.41317(7) 0.07620(7) 0.15529(4) 0.04321(16) Uani 1 1 d . .
S3 S 0.59675(7) 0.21768(9) 0.20208(4) 0.0599(2) Uani 1 1 d . .
S4 S 0.54772(7) 0.32224(7) 0.26026(4) 0.04920(18) Uani 1 1 d . .
S5 S 0.47591(6) 0.23772(7) 0.34233(3) 0.04217(16) Uani 1 1 d . .
N11 N 0.01368(16) 0.16973(15) 0.29290(9) 0.0192(3) Uani 1 1 d . .
N12 N 0.12093(16) 0.15037(15) 0.31548(9) 0.0210(3) Uani 1 1 d . .
N21 N 0.05431(16) 0.27552(15) 0.18228(9) 0.0199(3) Uani 1 1 d . .
N22 N 0.17970(16) 0.29417(15) 0.18372(9) 0.0215(3) Uani 1 1 d . .
N31 N -0.07706(16) 0.05155(14) 0.16611(9) 0.0192(3) Uani 1 1 d . .
N32 N 0.01876(16) 0.02149(14) 0.15811(9) 0.0197(3) Uani 1 1 d . .
N41 N 0.17336(18) -0.05652(16) 0.27678(10) 0.0260(4) Uani 1 1 d . .
N42 N 0.04501(18) -0.10969(16) 0.27937(10) 0.0275(4) Uani 1 1 d . .
H42N H -0.0081 -0.0794 0.2655 0.033 Uiso 1 1 calc R U
C13 C 0.1380(2) 0.14950(18) 0.38782(11) 0.0232(4) Uani 1 1 d . .
C14 C 0.0449(2) 0.1696(2) 0.41149(12) 0.0267(4) Uani 1 1 d . .
H14 H 0.0361 0.1738 0.4600 0.032 Uiso 1 1 calc R U
C15 C -0.0321(2) 0.18220(18) 0.35068(11) 0.0225(4) Uani 1 1 d . .
C16 C -0.1517(2) 0.1992(2) 0.34518(12) 0.0313(5) Uani 1 1 d . .
H16 H -0.1637 0.2365 0.3007 0.038 Uiso 1 1 calc R U
C16A C -0.2723(3) 0.0793(3) 0.33686(16) 0.0478(7) Uani 1 1 d . .
H16A H -0.3501 0.0903 0.3333 0.057 Uiso 1 1 calc R U
H16B H -0.2834 0.0306 0.2927 0.057 Uiso 1 1 calc R U
H16C H -0.2608 0.0401 0.3792 0.057 Uiso 1 1 calc R U
C16B C -0.1358(3) 0.2799(4) 0.41088(17) 0.0656(10) Uani 1 1 d . .
H16D H -0.2149 0.2892 0.4058 0.079 Uiso 1 1 calc R U
H16E H -0.1224 0.2453 0.4551 0.079 Uiso 1 1 calc R U
H16F H -0.0600 0.3571 0.4140 0.079 Uiso 1 1 calc R U
C17 C 0.2404(2) 0.1234(2) 0.43303(12) 0.0292(5) Uani 1 1 d . .
H17 H 0.2889 0.1079 0.4001 0.035 Uiso 1 1 calc R U
C17A C 0.1760(3) 0.0131(2) 0.46883(14) 0.0389(6) Uani 1 1 d . .
H17A H 0.2439 -0.0026 0.4980 0.047 Uiso 1 1 calc R U
H17B H 0.1258 0.0257 0.5003 0.047 Uiso 1 1 calc R U
H17C H 0.1172 -0.0543 0.4312 0.047 Uiso 1 1 calc R U
C17B C 0.3390(3) 0.2272(2) 0.49101(14) 0.0415(6) Uani 1 1 d . .
H17D H 0.4039 0.2072 0.5193 0.050 Uiso 1 1 calc R U
H17E H 0.3833 0.2964 0.4676 0.050 Uiso 1 1 calc R U
H17F H 0.2930 0.2447 0.5234 0.050 Uiso 1 1 calc R U
C23 C 0.2363(2) 0.39342(18) 0.15387(12) 0.0251(4) Uani 1 1 d . .
C24 C 0.1481(2) 0.4379(2) 0.13355(13) 0.0294(5) Uani 1 1 d . .
H24 H 0.1633 0.5066 0.1113 0.035 Uiso 1 1 calc R U
C25 C 0.0345(2) 0.36225(18) 0.15220(11) 0.0244(4) Uani 1 1 d . .
C26 C -0.0886(2) 0.3739(2) 0.14514(13) 0.0295(5) Uani 1 1 d . .
H26 H -0.1600 0.2966 0.1513 0.035 Uiso 1 1 calc R U
C26A C -0.0684(3) 0.4668(2) 0.20478(15) 0.0419(6) Uani 1 1 d . .
H26A H -0.1491 0.4736 0.1996 0.050 Uiso 1 1 calc R U
H26B H -0.0465 0.4438 0.2524 0.050 Uiso 1 1 calc R U
H26C H 0.0032 0.5429 0.2007 0.050 Uiso 1 1 calc R U
C26B C -0.1313(3) 0.4033(2) 0.06960(15) 0.0415(6) Uani 1 1 d . .
H26D H -0.2113 0.4104 0.0664 0.050 Uiso 1 1 calc R U
H26E H -0.0616 0.4779 0.0620 0.050 Uiso 1 1 calc R U
H26F H -0.1481 0.3403 0.0323 0.050 Uiso 1 1 calc R U
C27 C 0.3748(2) 0.4451(2) 0.14646(13) 0.0312(5) Uani 1 1 d . .
H27 H 0.4046 0.3838 0.1536 0.037 Uiso 1 1 calc R U
C27A C 0.4646(3) 0.5510(3) 0.20512(18) 0.0513(7) Uani 1 1 d . .
H27A H 0.5547 0.5839 0.1997 0.062 Uiso 1 1 calc R U
H27B H 0.4353 0.6112 0.2001 0.062 Uiso 1 1 calc R U
H27C H 0.4614 0.5259 0.2532 0.062 Uiso 1 1 calc R U
C27B C 0.3844(3) 0.4801(3) 0.07094(18) 0.0595(9) Uani 1 1 d . .
H27D H 0.4757 0.5135 0.0677 0.071 Uiso 1 1 calc R U
H27E H 0.3299 0.4104 0.0342 0.071 Uiso 1 1 calc R U
H27F H 0.3537 0.5389 0.0624 0.071 Uiso 1 1 calc R U
C33 C -0.0435(2) -0.08358(17) 0.11488(11) 0.0219(4) Uani 1 1 d . .
C34 C -0.1779(2) -0.12132(18) 0.09612(11) 0.0247(4) Uani 1 1 d . .
H34 H -0.2438 -0.1929 0.0670 0.030 Uiso 1 1 calc R U
C35 C -0.1966(2) -0.03413(18) 0.12819(11) 0.0228(4) Uani 1 1 d . .
C36 C -0.3215(2) -0.0253(2) 0.11939(13) 0.0295(5) Uani 1 1 d . .
H36 H -0.3206 0.0120 0.1666 0.035 Uiso 1 1 calc R U
C36A C -0.3299(2) 0.0523(2) 0.06111(13) 0.0343(5) Uani 1 1 d . .
H36A H -0.4114 0.0576 0.0557 0.041 Uiso 1 1 calc R U
H36B H -0.2549 0.1313 0.0755 0.041 Uiso 1 1 calc R U
H36C H -0.3287 0.0177 0.0147 0.041 Uiso 1 1 calc R U
C36B C -0.4414(2) -0.1472(3) 0.09925(19) 0.0500(7) Uani 1 1 d . .
H36D H -0.5212 -0.1390 0.0939 0.060 Uiso 1 1 calc R U
H36E H -0.4430 -0.1853 0.0533 0.060 Uiso 1 1 calc R U
H36F H -0.4368 -0.1954 0.1377 0.060 Uiso 1 1 calc R U
C37 C 0.0285(2) -0.14360(19) 0.09103(12) 0.0272(5) Uani 1 1 d . .
H37 H 0.1231 -0.0976 0.1169 0.033 Uiso 1 1 calc R U
C37A C 0.0174(3) -0.1453(2) 0.00903(13) 0.0345(5) Uani 1 1 d . .
H37A H 0.0648 -0.1847 -0.0059 0.041 Uiso 1 1 calc R U
H37B H -0.0750 -0.1880 -0.0172 0.041 Uiso 1 1 calc R U
H37C H 0.0555 -0.0643 -0.0022 0.041 Uiso 1 1 calc R U
C37B C -0.0228(3) -0.2692(2) 0.10977(15) 0.0416(6) Uani 1 1 d . .
H37D H 0.0262 -0.3056 0.0935 0.050 Uiso 1 1 calc R U
H37E H -0.0116 -0.2671 0.1625 0.050 Uiso 1 1 calc R U
H37F H -0.1159 -0.3153 0.0854 0.050 Uiso 1 1 calc R U
C43 C 0.0079(2) -0.21358(19) 0.30543(12) 0.0285(5) Uani 1 1 d . .
C44 C 0.1181(2) -0.2289(2) 0.32156(13) 0.0328(5) Uani 1 1 d . .
H44 H 0.1250 -0.2935 0.3412 0.039 Uiso 1 1 calc R U
C45 C 0.2181(2) -0.1302(2) 0.30316(13) 0.0297(5) Uani 1 1 d . .
C46 C 0.3576(3) -0.1039(3) 0.31105(17) 0.0438(7) Uani 1 1 d . .
H46 H 0.4059 -0.0239 0.2971 0.053 Uiso 1 1 calc R U
C46A C 0.3656(4) -0.1919(3) 0.2601(3) 0.0974(17) Uani 1 1 d . .
H46A H 0.4575 -0.1734 0.2660 0.117 Uiso 1 1 calc R U
H46B H 0.3162 -0.2715 0.2716 0.117 Uiso 1 1 calc R U
H46C H 0.3284 -0.1877 0.2098 0.117 Uiso 1 1 calc R U
C46B C 0.4203(3) -0.1008(4) 0.3902(2) 0.0970(17) Uani 1 1 d . .
H46D H 0.5116 -0.0836 0.3951 0.116 Uiso 1 1 calc R U
H46E H 0.4176 -0.0395 0.4206 0.116 Uiso 1 1 calc R U
H46F H 0.3721 -0.1775 0.4057 0.116 Uiso 1 1 calc R U
C47 C -0.1310(2) -0.2889(2) 0.31092(13) 0.0353(5) Uani 1 1 d . .
H47 H -0.1797 -0.3429 0.2639 0.042 Uiso 1 1 calc R U
C47A C -0.1346(3) -0.3658(3) 0.37058(18) 0.0581(8) Uani 1 1 d . .
H47A H -0.2254 -0.4139 0.3733 0.070 Uiso 1 1 calc R U
H47B H -0.0977 -0.4172 0.3597 0.070 Uiso 1 1 calc R U
H47C H -0.0829 -0.3157 0.4172 0.070 Uiso 1 1 calc R U
C47B C -0.1999(3) -0.2160(3) 0.31986(19) 0.0534(8) Uani 1 1 d . .
H47D H -0.2895 -0.2680 0.3232 0.064 Uiso 1 1 calc R U
H47E H -0.1522 -0.1590 0.3643 0.064 Uiso 1 1 calc R U
H47F H -0.2024 -0.1739 0.2779 0.064 Uiso 1 1 calc R U
B B -0.0427(2) 0.16881(19) 0.21146(12) 0.0192(4) Uani 1 1 d . .
H1B H -0.1252 0.1751 0.2070 0.023 Uiso 1 1 calc R U
O1S O 0.1752(3) 0.5506(2) 0.38338(13) 0.0731(7) Uani 1 1 d . .
C1S C 0.2285(3) 0.4925(3) 0.34739(15) 0.0478(7) Uani 1 1 d . .
H1SA H 0.2501 0.5277 0.3032 0.057 Uiso 1 1 calc R U
H1SB H 0.1651 0.4078 0.3330 0.057 Uiso 1 1 calc R U
C2S C 0.3493(3) 0.5073(4) 0.39975(17) 0.0623(9) Uani 1 1 d . .
H2SA H 0.4259 0.5832 0.3987 0.075 Uiso 1 1 calc R U
H2SB H 0.3689 0.4419 0.3899 0.075 Uiso 1 1 calc R U
C3S C 0.3106(3) 0.5047(3) 0.47129(17) 0.0621(9) Uani 1 1 d . .
H3SA H 0.2582 0.4229 0.4800 0.075 Uiso 1 1 calc R U
H3SB H 0.3886 0.5461 0.5125 0.075 Uiso 1 1 calc R U
C4S C 0.2305(4) 0.5686(3) 0.46023(18) 0.0706(11) Uani 1 1 d . .
H4SA H 0.1603 0.5366 0.4866 0.085 Uiso 1 1 calc R U
H4SB H 0.2863 0.6536 0.4782 0.085 Uiso 1 1 calc R U

loop_
_atom_site_aniso_label
_atom_site_aniso_U_11
_atom_site_aniso_U_22
_atom_site_aniso_U_33
_atom_site_aniso_U_23
_atom_site_aniso_U_13
_atom_site_aniso_U_12
Sm 0.01993(6) 0.02282(6) 0.02081(6) 0.00382(4) 0.00622(4) 0.01175(4)
S1 0.0345(3) 0.0404(3) 0.0250(3) 0.0048(2) 0.0107(2) 0.0197(3)
S2 0.0574(4) 0.0579(4) 0.0427(4) 0.0170(3) 0.0267(3) 0.0443(4)
S3 0.0322(3) 0.1133(7) 0.0443(4) 0.0206(4) 0.0158(3) 0.0393(4)
S4 0.0324(3) 0.0477(4) 0.0504(4) 0.0135(3) 0.0011(3) 0.0076(3)
S5 0.0271(3) 0.0613(4) 0.0304(3) -0.0009(3) 0.0021(2) 0.0166(3)
N11 0.0212(8) 0.0212(8) 0.0177(8) 0.0025(6) 0.0055(6) 0.0119(7)
N12 0.0201(8) 0.0245(9) 0.0199(8) 0.0040(7) 0.0046(7) 0.0116(7)
N21 0.0229(8) 0.0199(8) 0.0196(8) 0.0030(6) 0.0057(7) 0.0121(7)
N22 0.0218(8) 0.0217(8) 0.0222(9) 0.0037(7) 0.0074(7) 0.0105(7)
N31 0.0204(8) 0.0190(8) 0.0196(8) 0.0017(6) 0.0053(6) 0.0102(7)
N32 0.0223(8) 0.0203(8) 0.0200(8) 0.0026(6) 0.0053(7) 0.0129(7)
N41 0.0272(9) 0.0273(9) 0.0275(9) 0.0076(7) 0.0086(7) 0.0152(8)
N42 0.0283(9) 0.0282(10) 0.0278(10) 0.0086(8) 0.0070(8) 0.0144(8)
C13 0.0234(10) 0.0242(10) 0.0195(10) 0.0028(8) 0.0038(8) 0.0096(8)
C14 0.0282(11) 0.0335(12) 0.0191(10) 0.0033(9) 0.0081(8) 0.0143(9)
C15 0.0220(10) 0.0247(10) 0.0218(10) 0.0025(8) 0.0076(8) 0.0109(8)
C16 0.0318(12) 0.0472(14) 0.0249(11) 0.0049(10) 0.0107(9) 0.0254(11)
C16A 0.0303(13) 0.071(2) 0.0453(16) 0.0272(14) 0.0147(11) 0.0229(13)
C16B 0.065(2) 0.107(3) 0.0476(18) -0.0187(18) 0.0057(15) 0.065(2)
C17 0.0286(11) 0.0398(13) 0.0221(10) 0.0051(9) 0.0047(9) 0.0192(10)
C17A 0.0467(15) 0.0438(14) 0.0298(12) 0.0129(11) 0.0063(11) 0.0250(12)
C17B 0.0354(13) 0.0510(16) 0.0300(13) 0.0014(11) -0.0032(10) 0.0182(12)
C23 0.0296(11) 0.0212(10) 0.0241(10) 0.0038(8) 0.0080(9) 0.0110(9)
C24 0.0335(12) 0.0234(11) 0.0348(12) 0.0110(9) 0.0108(10) 0.0148(9)
C25 0.0311(11) 0.0210(10) 0.0236(10) 0.0042(8) 0.0050(9) 0.0150(9)
C26 0.0310(11) 0.0255(11) 0.0367(12) 0.0082(9) 0.0073(10) 0.0176(9)
C26A 0.0500(16) 0.0425(15) 0.0444(15) 0.0039(12) 0.0106(12) 0.0315(13)
C26B 0.0474(15) 0.0412(14) 0.0425(15) 0.0088(12) 0.0012(12) 0.0304(13)
C27 0.0305(12) 0.0255(11) 0.0386(13) 0.0096(10) 0.0146(10) 0.0112(9)
C27A 0.0324(14) 0.0390(15) 0.067(2) -0.0060(14) 0.0120(13) 0.0048(12)
C27B 0.0497(18) 0.078(2) 0.0540(19) 0.0309(17) 0.0297(15) 0.0247(17)
C33 0.0293(10) 0.0195(10) 0.0175(9) 0.0031(7) 0.0042(8) 0.0126(8)
C34 0.0257(10) 0.0210(10) 0.0218(10) -0.0010(8) 0.0044(8) 0.0071(8)
C35 0.0225(10) 0.0233(10) 0.0201(10) 0.0034(8) 0.0052(8) 0.0084(8)
C36 0.0222(10) 0.0344(12) 0.0282(11) -0.0023(9) 0.0060(9) 0.0106(9)
C36A 0.0318(12) 0.0461(14) 0.0310(12) -0.0003(10) 0.0032(10) 0.0256(11)
C36B 0.0245(12) 0.0428(16) 0.070(2) 0.0005(14) 0.0127(13) 0.0055(11)
C37 0.0346(12) 0.0232(11) 0.0262(11) 0.0000(8) 0.0052(9) 0.0167(9)
C37A 0.0480(14) 0.0341(13) 0.0302(12) 0.0024(10) 0.0141(11) 0.0247(11)
C37B 0.0658(18) 0.0295(13) 0.0405(14) 0.0058(11) 0.0155(13) 0.0304(13)
C43 0.0331(12) 0.0236(11) 0.0248(11) 0.0040(8) 0.0076(9) 0.0097(9)
C44 0.0382(13) 0.0281(12) 0.0346(13) 0.0099(10) 0.0091(10) 0.0173(10)
C45 0.0345(12) 0.0300(12) 0.0306(12) 0.0090(9) 0.0086(9) 0.0196(10)
C46 0.0348(13) 0.0450(15) 0.0634(18) 0.0261(14) 0.0186(13) 0.0247(12)
C46A 0.072(3) 0.059(2) 0.192(5) 0.014(3) 0.074(3) 0.039(2)
C46B 0.0369(17) 0.147(4) 0.108(3) 0.090(3) 0.0179(19) 0.040(2)
C47 0.0332(12) 0.0326(12) 0.0307(12) 0.0038(10) 0.0085(10) 0.0072(10)
C47A 0.0543(18) 0.0527(18) 0.0542(19) 0.0240(15) 0.0232(15) 0.0091(15)
C47B 0.0324(14) 0.0529(18) 0.070(2) 0.0054(15) 0.0194(14) 0.0130(13)
B 0.0211(10) 0.0204(11) 0.0184(10) 0.0021(8) 0.0039(8) 0.0120(9)
O1S 0.114(2) 0.0918(19) 0.0539(14) 0.0171(13) 0.0212(14) 0.0814(18)
C1S 0.0636(19) 0.0395(15) 0.0367(14) 0.0032(12) 0.0093(13) 0.0226(14)
C2S 0.0566(19) 0.082(2) 0.0451(18) 0.0076(17) 0.0105(15) 0.0307(18)
C3S 0.060(2) 0.072(2) 0.0410(17) 0.0078(15) 0.0050(15) 0.0237(18)
C4S 0.124(3) 0.0501(19) 0.0443(18) 0.0035(15) 0.033(2) 0.042(2)

loop_
_atom_type_symbol
_atom_type_description
_atom_type_scat_dispersion_real
_atom_type_scat_dispersion_imag
_atom_type_scat_source
C C 0.0033 0.0016 'International Tables Vol C Tables 4.2.6.8 and 6.1.1.4'
H H 0.0000 0.0000 'International Tables Vol C Tables 4.2.6.8 and 6.1.1.4'
B B 0.0013 0.0007 'International Tables Vol C Tables 4.2.6.8 and 6.1.1.4'
N N 0.0061 0.0033 'International Tables Vol C Tables 4.2.6.8 and 6.1.1.4'
O O 0.0106 0.0060 'International Tables Vol C Tables 4.2.6.8 and 6.1.1.4'
S S 0.1246 0.1234 'International Tables Vol C Tables 4.2.6.8 and 6.1.1.4'
Sm Sm -0.1638 3.4418 'International Tables Vol C Tables 4.2.6.8 and 6.1.1.4'

loop_
_geom_angle_atom_site_label_1
_geom_angle_atom_site_label_2
_geom_angle_atom_site_label_3
_geom_angle
N32 Sm N22 76.00(5)
N32 Sm N12 75.60(5)
N22 Sm N12 77.22(5)
N32 Sm N41 74.19(5)
N22 Sm N41 142.63(6)
N12 Sm N41 73.95(6)
N32 Sm S1 84.99(4)
N22 Sm S1 84.37(4)
N12 Sm S1 155.88(4)
N41 Sm S1 114.64(4)
N32 Sm S5 159.45(4)
N22 Sm S5 113.99(4)
N12 Sm S5 88.81(4)
N41 Sm S5 88.82(4)
S1 Sm S5 113.101(19)
N32 Sm S2 106.92(4)
N22 Sm S2 122.99(4)
N12 Sm S2 159.79(4)
N41 Sm S2 87.29(4)
S1 Sm S2 41.178(19)
S5 Sm S2 83.21(2)
N32 Sm S4 160.48(4)
N22 Sm S4 94.17(4)
N12 Sm S4 119.19(4)
N41 Sm S4 120.54(4)
S1 Sm S4 77.20(2)
S5 Sm S4 40.05(2)
S2 Sm S4 64.06(2)
S2 S1 Sm 74.66(3)
S1 S2 S3 106.63(5)
S1 S2 Sm 64.17(2)
S3 S2 Sm 98.90(3)
S4 S3 S2 101.42(4)
S5 S4 S3 108.54(5)
S5 S4 Sm 62.07(2)
S3 S4 Sm 95.29(3)
S4 S5 Sm 77.88(3)
C15 N11 N12 109.88(16)
C15 N11 B 128.50(17)
N12 N11 B 121.53(16)
C13 N12 N11 105.97(16)
C13 N12 Sm 133.35(14)
N11 N12 Sm 120.33(12)
C25 N21 N22 109.89(16)
C25 N21 B 128.15(17)
N22 N21 B 121.96(16)
C23 N22 N21 106.28(16)
C23 N22 Sm 133.03(14)
N21 N22 Sm 120.47(12)
C35 N31 N32 109.70(16)
C35 N31 B 128.67(17)
N32 N31 B 121.62(15)
C33 N32 N31 106.47(16)
C33 N32 Sm 132.21(13)
N31 N32 Sm 121.05(11)
C45 N41 N42 104.35(18)
C45 N41 Sm 140.74(15)
N42 N41 Sm 114.91(13)
C43 N42 N41 113.00(18)
N12 C13 C14 110.08(18)
N12 C13 C17 122.90(19)
C14 C13 C17 126.95(19)
C15 C14 C13 106.39(19)
N11 C15 C14 107.67(18)
N11 C15 C16 123.91(19)
C14 C15 C16 128.32(19)
C15 C16 C16B 111.3(2)
C15 C16 C16A 109.4(2)
C16B C16 C16A 110.9(2)
C13 C17 C17B 111.7(2)
C13 C17 C17A 110.56(19)
C17B C17 C17A 109.9(2)
N22 C23 C24 109.78(19)
N22 C23 C27 122.9(2)
C24 C23 C27 127.3(2)
C25 C24 C23 106.47(19)
N21 C25 C24 107.59(19)
N21 C25 C26 124.65(19)
C24 C25 C26 127.69(19)
C25 C26 C26A 110.22(19)
C25 C26 C26B 111.0(2)
C26A C26 C26B 110.9(2)
C23 C27 C27B 111.3(2)
C23 C27 C27A 110.3(2)
C27B C27 C27A 110.6(2)
N32 C33 C34 109.72(18)
N32 C33 C37 122.51(19)
C34 C33 C37 127.74(19)
C35 C34 C33 106.51(18)
N31 C35 C34 107.58(18)
N31 C35 C36 123.98(19)
C34 C35 C36 128.23(19)
C35 C36 C36A 109.95(18)
C35 C36 C36B 111.1(2)
C36A C36 C36B 110.0(2)
C33 C37 C37B 111.7(2)
C33 C37 C37A 110.23(18)
C37B C37 C37A 109.91(19)
N42 C43 C44 105.7(2)
N42 C43 C47 121.8(2)
C44 C43 C47 132.5(2)
C43 C44 C45 106.3(2)
N41 C45 C44 110.6(2)
N41 C45 C46 122.0(2)
C44 C45 C46 127.4(2)
C45 C46 C46A 110.5(3)
C45 C46 C46B 109.7(2)
C46A C46 C46B 112.4(3)
C43 C47 C47B 112.0(2)
C43 C47 C47A 110.6(2)
C47B C47 C47A 112.5(3)
N21 B N31 110.97(16)
N21 B N11 110.73(16)
N31 B N11 110.64(16)
C1S O1S C4S 109.1(2)
O1S C1S C2S 106.6(2)
C1S C2S C3S 101.3(3)
C4S C3S C2S 102.3(3)
O1S C4S C3S 106.3(3)

loop_
_geom_bond_atom_site_label_1
_geom_bond_atom_site_label_2
_geom_bond_distance
Sm N32 2.5090(17)
Sm N22 2.5308(17)
Sm N12 2.5326(17)
Sm N41 2.6063(18)
Sm S1 2.7551(6)
Sm S5 2.7921(6)
Sm S2 2.9519(6)
Sm S4 3.0897(7)
S1 S2 2.0154(9)
S2 S3 2.0839(12)
S3 S4 2.0591(13)
S4 S5 2.0334(10)
N11 C15 1.354(3)
N11 N12 1.385(2)
N11 B 1.551(3)
N12 C13 1.348(3)
N21 C25 1.358(3)
N21 N22 1.383(2)
N21 B 1.544(3)
N22 C23 1.350(3)
N31 C35 1.361(3)
N31 N32 1.384(2)
N31 B 1.551(3)
N32 C33 1.352(3)
N41 C45 1.342(3)
N41 N42 1.364(3)
N42 C43 1.349(3)
C13 C14 1.389(3)
C13 C17 1.507(3)
C14 C15 1.379(3)
C15 C16 1.507(3)
C16 C16B 1.523(4)
C16 C16A 1.528(4)
C17 C17B 1.527(3)
C17 C17A 1.531(3)
C23 C24 1.395(3)
C23 C27 1.501(3)
C24 C25 1.380(3)
C25 C26 1.507(3)
C26 C26A 1.522(3)
C26 C26B 1.537(3)
C27 C27B 1.526(4)
C27 C27A 1.529(4)
C33 C34 1.394(3)
C33 C37 1.501(3)
C34 C35 1.383(3)
C35 C36 1.506(3)
C36 C36A 1.530(3)
C36 C36B 1.530(3)
C37 C37B 1.529(3)
C37 C37A 1.534(3)
C43 C44 1.378(3)
C43 C47 1.509(3)
C44 C45 1.402(3)
C45 C46 1.497(3)
C46 C46A 1.514(5)
C46 C46B 1.524(5)
C47 C47B 1.518(4)
C47 C47A 1.520(4)
O1S C1S 1.412(4)
O1S C4S 1.436(4)
C1S C2S 1.490(4)
C2S C3S 1.516(5)
C3S C4S 1.498(5)

loop_
_geom_torsion_atom_site_label_1
_geom_torsion_atom_site_label_2
_geom_torsion_atom_site_label_3
_geom_torsion_atom_site_label_4
_geom_torsion
N32 Sm S1 S2 -122.96(5)
N22 Sm S1 S2 160.66(5)
N12 Sm S1 S2 -159.18(10)
N41 Sm S1 S2 -52.90(5)
S5 Sm S1 S2 46.94(4)
S4 Sm S1 S2 65.07(3)
Sm S1 S2 S3 -91.99(3)
N32 Sm S2 S1 60.89(5)
N22 Sm S2 S1 -23.14(6)
N12 Sm S2 S1 155.14(11)
N41 Sm S2 S1 133.47(5)
S5 Sm S2 S1 -137.40(3)
S4 Sm S2 S1 -100.47(3)
N32 Sm S2 S3 165.14(5)
N22 Sm S2 S3 81.10(6)
N12 Sm S2 S3 -100.61(12)
N41 Sm S2 S3 -122.29(5)
S1 Sm S2 S3 104.24(4)
S5 Sm S2 S3 -33.16(3)
S4 Sm S2 S3 3.77(3)
S1 S2 S3 S4 60.37(5)
Sm S2 S3 S4 -5.20(4)
S2 S3 S4 S5 67.21(5)
S2 S3 S4 Sm 4.93(4)
N32 Sm S4 S5 -178.20(12)
N22 Sm S4 S5 123.15(5)
N12 Sm S4 S5 45.47(6)
N41 Sm S4 S5 -42.35(6)
S1 Sm S4 S5 -153.59(4)
S2 Sm S4 S5 -111.99(4)
N32 Sm S4 S3 -70.00(13)
N22 Sm S4 S3 -128.65(5)
N12 Sm S4 S3 153.67(5)
N41 Sm S4 S3 65.85(6)
S1 Sm S4 S3 -45.39(3)
S5 Sm S4 S3 108.20(5)
S2 Sm S4 S3 -3.79(3)
S3 S4 S5 Sm -86.12(4)
N32 Sm S5 S4 178.29(11)
N22 Sm S5 S4 -66.06(5)
N12 Sm S5 S4 -141.50(5)
N41 Sm S5 S4 144.53(5)
S1 Sm S5 S4 28.13(4)
S2 Sm S5 S4 57.11(3)
C15 N11 N12 C13 0.9(2)
B N11 N12 C13 -176.07(17)
C15 N11 N12 Sm -173.12(13)
B N11 N12 Sm 9.9(2)
N32 Sm N12 C13 142.44(19)
N22 Sm N12 C13 -138.97(19)
N41 Sm N12 C13 65.08(19)
S1 Sm N12 C13 179.87(14)
S5 Sm N12 C13 -24.03(18)
S2 Sm N12 C13 42.5(3)
S4 Sm N12 C13 -51.3(2)
N32 Sm N12 N11 -45.44(13)
N22 Sm N12 N11 33.15(13)
N41 Sm N12 N11 -122.79(14)
S1 Sm N12 N11 -8.0(2)
S5 Sm N12 N11 148.09(13)
S2 Sm N12 N11 -145.37(11)
S4 Sm N12 N11 120.79(13)
C25 N21 N22 C23 -0.2(2)
B N21 N22 C23 179.51(17)
C25 N21 N22 Sm -175.46(13)
B N21 N22 Sm 4.2(2)
N32 Sm N22 C23 -136.15(19)
N12 Sm N22 C23 145.75(19)
N41 Sm N22 C23 -174.06(16)
S1 Sm N22 C23 -49.93(18)
S5 Sm N22 C23 62.88(19)
S2 Sm N22 C23 -34.9(2)
S4 Sm N22 C23 26.75(19)
N32 Sm N22 N21 37.65(13)
N12 Sm N22 N21 -40.45(13)
N41 Sm N22 N21 -0.26(19)
S1 Sm N22 N21 123.88(13)
S5 Sm N22 N21 -123.31(13)
S2 Sm N22 N21 138.95(12)
S4 Sm N22 N21 -159.45(13)
C35 N31 N32 C33 0.0(2)
B N31 N32 C33 -178.89(17)
C35 N31 N32 Sm -174.76(13)
B N31 N32 Sm 6.4(2)
N22 Sm N32 C33 143.79(18)
N12 Sm N32 C33 -136.08(18)
N41 Sm N32 C33 -59.02(18)
S1 Sm N32 C33 58.35(17)
S5 Sm N32 C33 -94.3(2)
S2 Sm N32 C33 23.08(18)
S4 Sm N32 C33 82.4(2)
N22 Sm N32 N31 -43.05(13)
N12 Sm N32 N31 37.08(13)
N41 Sm N32 N31 114.15(14)
S1 Sm N32 N31 -128.48(13)
S5 Sm N32 N31 78.87(18)
S2 Sm N32 N31 -163.76(12)
S4 Sm N32 N31 -104.42(16)
N32 Sm N41 C45 146.8(2)
N22 Sm N41 C45 -174.9(2)
N12 Sm N41 C45 -134.0(2)
S1 Sm N41 C45 70.1(2)
S5 Sm N41 C45 -44.9(2)
S2 Sm N41 C45 38.4(2)
S4 Sm N41 C45 -19.2(3)
N32 Sm N41 N42 -34.19(14)
N22 Sm N41 N42 4.10(19)
N12 Sm N41 N42 45.00(14)
S1 Sm N41 N42 -110.91(14)
S5 Sm N41 N42 134.11(14)
S2 Sm N41 N42 -142.63(14)
S4 Sm N41 N42 159.80(12)
C45 N41 N42 C43 -0.7(2)
Sm N41 N42 C43 -179.99(14)
N11 N12 C13 C14 -0.9(2)
Sm N12 C13 C14 172.08(14)
N11 N12 C13 C17 176.10(19)
Sm N12 C13 C17 -11.0(3)
N12 C13 C14 C15 0.5(3)
C17 C13 C14 C15 -176.3(2)
N12 N11 C15 C14 -0.7(2)
B N11 C15 C14 176.08(19)
N12 N11 C15 C16 -177.27(19)
B N11 C15 C16 -0.5(3)
C13 C14 C15 N11 0.1(2)
C13 C14 C15 C16 176.5(2)
N11 C15 C16 C16B -145.4(3)
C14 C15 C16 C16B 38.7(4)
N11 C15 C16 C16A 91.6(3)
C14 C15 C16 C16A -84.3(3)
N12 C13 C17 C17B 118.9(2)
C14 C13 C17 C17B -64.7(3)
N12 C13 C17 C17A -118.4(2)
C14 C13 C17 C17A 58.0(3)
N21 N22 C23 C24 0.0(2)
Sm N22 C23 C24 174.45(15)
N21 N22 C23 C27 178.97(19)
Sm N22 C23 C27 -6.6(3)
N22 C23 C24 C25 0.2(3)
C27 C23 C24 C25 -178.7(2)
N22 N21 C25 C24 0.3(2)
B N21 C25 C24 -179.39(19)
N22 N21 C25 C26 -176.83(19)
B N21 C25 C26 3.5(3)
C23 C24 C25 N21 -0.3(3)
C23 C24 C25 C26 176.7(2)
N21 C25 C26 C26A 100.6(2)
C24 C25 C26 C26A -75.9(3)
N21 C25 C26 C26B -136.0(2)
C24 C25 C26 C26B 47.4(3)
N22 C23 C27 C27B 134.3(3)
C24 C23 C27 C27B -46.9(3)
N22 C23 C27 C27A -102.6(3)
C24 C23 C27 C27A 76.2(3)
N31 N32 C33 C34 -0.8(2)
Sm N32 C33 C34 173.13(14)
N31 N32 C33 C37 177.53(18)
Sm N32 C33 C37 -8.6(3)
N32 C33 C34 C35 1.3(2)
C37 C33 C34 C35 -176.9(2)
N32 N31 C35 C34 0.8(2)
B N31 C35 C34 179.57(19)
N32 N31 C35 C36 -174.36(19)
B N31 C35 C36 4.4(3)
C33 C34 C35 N31 -1.2(2)
C33 C34 C35 C36 173.7(2)
N31 C35 C36 C36A 78.6(3)
C34 C35 C36 C36A -95.5(3)
N31 C35 C36 C36B -159.4(2)
C34 C35 C36 C36B 26.5(3)
N32 C33 C37 C37B 125.6(2)
C34 C33 C37 C37B -56.4(3)
N32 C33 C37 C37A -111.9(2)
C34 C33 C37 C37A 66.1(3)
N41 N42 C43 C44 0.7(3)
N41 N42 C43 C47 -178.2(2)
N42 C43 C44 C45 -0.4(3)
C47 C43 C44 C45 178.3(2)
N42 N41 C45 C44 0.4(3)
Sm N41 C45 C44 179.43(17)
N42 N41 C45 C46 -178.9(2)
Sm N41 C45 C46 0.1(4)
C43 C44 C45 N41 0.0(3)
C43 C44 C45 C46 179.3(2)
N41 C45 C46 C46A -114.0(3)
C44 C45 C46 C46A 66.8(4)
N41 C45 C46 C46B 121.5(3)
C44 C45 C46 C46B -57.8(4)
N42 C43 C47 C47B -27.4(3)
C44 C43 C47 C47B 154.1(3)
N42 C43 C47 C47A -153.8(2)
C44 C43 C47 C47A 27.7(4)
C25 N21 B N31 115.6(2)
N22 N21 B N31 -64.0(2)
C25 N21 B N11 -121.1(2)
N22 N21 B N11 59.3(2)
C35 N31 B N21 -121.1(2)
N32 N31 B N21 57.5(2)
C35 N31 B N11 115.6(2)
N32 N31 B N11 -65.8(2)
C15 N11 B N21 115.3(2)
N12 N11 B N21 -68.3(2)
C15 N11 B N31 -121.2(2)
N12 N11 B N31 55.2(2)
C4S O1S C1S C2S -17.6(4)
O1S C1S C2S C3S 34.1(4)
C1S C2S C3S C4S -36.8(4)
C1S O1S C4S C3S -6.7(4)
C2S C3S C4S O1S 27.5(4)
